data_1533724
loop_
_publ_author_name
'Hayward, M.A.'
'Rosseinsky, M.J.'

_publ_section_title
;
 Synthesis of the infinite layer Ni(I) phase Nd Ni O2+x by low temperature
 reduction of Nd Ni O3 with sodium hydroxide
;
_journal_name_full 'Solid State Sciences'
_journal_page_first 839
_journal_page_last 850
_journal_volume 5
_journal_year 2003
_chemical_formula_sum 'Nd Ni O2'
_chemical_name_systematic 'Nd (Ni O2)'
_space_group_IT_number 123
_symmetry_space_group_name_Hall '-P 4 2'
_symmetry_space_group_name_H-M 'P 4/m m m'
_cell_angle_alpha 90
_cell_angle_beta 90
_cell_angle_gamma 90
_cell_formula_units_Z 1
_cell_length_a 3.9208
_cell_length_b 3.9208
_cell_length_c 3.281
_cell_volume 50.438
_citation_journal_id_ASTM SSSCFJ
_cod_data_source_file Hayward_SSSCFJ_2003_1028.cif
_cod_data_source_block Nd1Ni1O2
_cod_original_cell_volume 50.43774
_cod_original_formula_sum 'Nd1 Ni1 O2'
_cod_database_code 1533724

loop_
_symmetry_equiv_pos_as_xyz
x,y,z
-y,x,z
-x,-y,z
y,-x,z
x,-y,-z
y,x,-z
-x,y,-z
-y,-x,-z
-x,-y,-z
y,-x,-z
x,y,-z
-y,x,-z
-x,y,z
-y,-x,z
x,-y,z
y,x,z

loop_
_atom_site_label
_atom_site_type_symbol
_atom_site_fract_x
_atom_site_fract_y
_atom_site_fract_z
_atom_site_occupancy
_atom_site_U_iso_or_equiv
Nd1 Nd+3 0.5 0.5 0.5 1 0.0
O1 O-2 0.5 0 0 1 0.0
Ni1 Ni+1 0 0 0 1 0.0
